data_7119594
loop_
_publ_author_name
'Dange, Deepak'
'Sindlinger, Christian P.'
'Aldridge, Simon'
'Jones, Cameron'

_publ_section_title
;
 Boryl substituted group 13 metallylenes: complexes with an iron carbonyl
 fragment.
;
_journal_issue 1
_journal_name_full 'Chemical communications (Cambridge, England)'
_journal_page_first 149
_journal_page_last 152
_journal_paper_doi 10.1039/c6cc08449d
_journal_volume 53
_journal_year 2016
_chemical_formula_sum 'C30 H44 Al B Br2 N2 O'
_chemical_formula_weight 646.28
_chemical_name_systematic
; 
 ? 
;
_space_group_IT_number 14
_symmetry_cell_setting monoclinic
_symmetry_space_group_name_Hall '-P 2ybc'
_symmetry_space_group_name_H-M 'P 1 21/c 1'
_atom_sites_solution_hydrogens geom
_atom_sites_solution_primary direct
_atom_sites_solution_secondary difmap
_audit_creation_method SHELXL-97
_cell_angle_alpha 90.00
_cell_angle_beta 100.086(6)
_cell_angle_gamma 90.00
_cell_formula_units_Z 4
_cell_length_a 14.1479(7)
_cell_length_b 12.1971(7)
_cell_length_c 19.3891(13)
_cell_measurement_reflns_used 6455
_cell_measurement_temperature 123(2)
_cell_measurement_theta_max 26.00
_cell_measurement_theta_min 2.92
_cell_volume 3294.1(3)
_computing_cell_refinement 'Bruker SAINT'
_computing_data_collection 'Bruker APEX2'
_computing_data_reduction 'Bruker SAINT'
_computing_molecular_graphics 'Bruker SHELXTL'
_computing_publication_material 'Bruker SHELXTL'
_computing_structure_refinement 'SHELXL-97 (Sheldrick, 1997)'
_computing_structure_solution 'SHELXS-97 (Sheldrick 2008)'
_diffrn_ambient_temperature 123(2)
_diffrn_measured_fraction_theta_full 0.998
_diffrn_measured_fraction_theta_max 0.998
_diffrn_measurement_device_type 'Bruker Apex X8'
_diffrn_radiation_monochromator graphite
_diffrn_radiation_source 'fine-focus sealed tube'
_diffrn_radiation_type MoK\a
_diffrn_radiation_wavelength 0.71073
_diffrn_reflns_av_R_equivalents 0.0387
_diffrn_reflns_av_sigmaI/netI 0.0575
_diffrn_reflns_limit_h_max 14
_diffrn_reflns_limit_h_min -17
_diffrn_reflns_limit_k_max 15
_diffrn_reflns_limit_k_min -10
_diffrn_reflns_limit_l_max 23
_diffrn_reflns_limit_l_min -16
_diffrn_reflns_number 15151
_diffrn_reflns_theta_full 26.00
_diffrn_reflns_theta_max 26.00
_diffrn_reflns_theta_min 2.92
_exptl_absorpt_coefficient_mu 2.511
_exptl_absorpt_correction_T_max 0.787
_exptl_absorpt_correction_T_min 0.701
_exptl_absorpt_correction_type multi-scan
_exptl_absorpt_process_details 'Sortav (Blessing)'
_exptl_crystal_colour colourless
_exptl_crystal_density_diffrn 1.303
_exptl_crystal_density_method 'not measured'
_exptl_crystal_description block
_exptl_crystal_F_000 1336
_exptl_crystal_size_max 0.15
_exptl_crystal_size_mid 0.10
_exptl_crystal_size_min 0.10
_refine_diff_density_max 0.577
_refine_diff_density_min -0.418
_refine_diff_density_rms 0.068
_refine_ls_extinction_method none
_refine_ls_goodness_of_fit_ref 1.019
_refine_ls_hydrogen_treatment mixed
_refine_ls_matrix_type full
_refine_ls_number_parameters 350
_refine_ls_number_reflns 6455
_refine_ls_number_restraints 0
_refine_ls_restrained_S_all 1.019
_refine_ls_R_factor_all 0.0686
_refine_ls_R_factor_gt 0.0379
_refine_ls_shift/su_max 0.001
_refine_ls_shift/su_mean 0.000
_refine_ls_structure_factor_coef Fsqd
_refine_ls_weighting_details 'calc w=1/[\s^2^(Fo^2^)+(0.0314P)^2^+1.1598P] where P=(Fo^2^+2Fc^2^)/3'
_refine_ls_weighting_scheme calc
_refine_ls_wR_factor_gt 0.0739
_refine_ls_wR_factor_ref 0.0831
_reflns_number_gt 4717
_reflns_number_total 6455
_reflns_threshold_expression >2sigma(I)
_cod_data_source_file c6cc08449d3.cif
_cod_data_source_block compound1
_cod_original_sg_symbol_H-M P2(1)/c
_cod_database_code 7119594

loop_
_symmetry_equiv_pos_as_xyz
'x, y, z'
'-x, y+1/2, -z+1/2'
'-x, -y, -z'
'x, -y-1/2, z-1/2'

loop_
_atom_site_label
_atom_site_type_symbol
_atom_site_fract_x
_atom_site_fract_y
_atom_site_fract_z
_atom_site_U_iso_or_equiv
_atom_site_adp_type
_atom_site_occupancy
_atom_site_symmetry_multiplicity
_atom_site_calc_flag
_atom_site_refinement_flags
Br1 Br 0.54425(2) 0.85974(2) 0.139631(19) 0.04193(11) Uani 1 1 d .
Al1 Al 0.62094(5) 1.01186(7) 0.19551(4) 0.02397(19) Uani 1 1 d .
O1 O 0.53873(12) 1.12372(15) 0.15401(10) 0.0271(4) Uani 1 1 d .
N1 N 0.81322(14) 1.13022(17) 0.16337(11) 0.0211(5) Uani 1 1 d .
C27 C 0.5266(2) 1.1476(3) 0.07829(15) 0.0370(8) Uani 1 1 d .
H27A H 0.5001 1.0835 0.0501 0.044 Uiso 1 1 calc R
H27B H 0.5884 1.1687 0.0648 0.044 Uiso 1 1 calc R
Br2 Br 0.59521(2) 1.02198(3) 0.310096(17) 0.04489(11) Uani 1 1 d .
N2 N 0.84533(15) 0.96760(17) 0.21778(11) 0.0219(5) Uani 1 1 d .
C11 C 0.8365(2) 1.3462(3) 0.26549(17) 0.0390(8) Uani 1 1 d .
H11A H 0.8835 1.2929 0.2544 0.058 Uiso 1 1 calc R
H11B H 0.8389 1.3485 0.3163 0.058 Uiso 1 1 calc R
H11C H 0.8516 1.4189 0.2489 0.058 Uiso 1 1 calc R
C4 C 0.7707(2) 1.2127(3) 0.04774(15) 0.0342(7) Uani 1 1 d .
C12 C 0.8131(2) 1.1146(3) 0.01524(17) 0.0484(9) Uani 1 1 d .
H12 H 0.8409 1.0643 0.0543 0.058 Uiso 1 1 calc R
C13 C 0.8949(3) 1.1496(4) -0.0222(2) 0.0888(17) Uani 1 1 d .
H13A H 0.8703 1.2013 -0.0598 0.133 Uiso 1 1 calc R
H13B H 0.9210 1.0849 -0.0422 0.133 Uiso 1 1 calc R
H13C H 0.9456 1.1849 0.0113 0.133 Uiso 1 1 calc R
C14 C 0.7365(3) 1.0514(4) -0.0332(2) 0.0851(16) Uani 1 1 d .
H14A H 0.6872 1.0265 -0.0070 0.128 Uiso 1 1 calc R
H14B H 0.7656 0.9877 -0.0521 0.128 Uiso 1 1 calc R
H14C H 0.7070 1.0989 -0.0718 0.128 Uiso 1 1 calc R
C6 C 0.6863(3) 1.3844(3) 0.0350(2) 0.0560(10) Uani 1 1 d .
H6 H 0.6570 1.4419 0.0057 0.067 Uiso 1 1 calc R
C5 C 0.7268(3) 1.2979(3) 0.00624(18) 0.0518(10) Uani 1 1 d .
H5 H 0.7249 1.2958 -0.0430 0.062 Uiso 1 1 calc R
C29 C 0.3914(2) 1.2179(3) 0.1187(2) 0.0556(10) Uani 1 1 d .
H29A H 0.3397 1.1673 0.0974 0.067 Uiso 1 1 calc R
H29B H 0.3619 1.2860 0.1328 0.067 Uiso 1 1 calc R
C15 C 0.84347(17) 0.8617(2) 0.24998(14) 0.0216(6) Uani 1 1 d .
C30 C 0.4531(2) 1.1655(2) 0.18059(18) 0.0398(8) Uani 1 1 d .
H30A H 0.4722 1.2198 0.2184 0.048 Uiso 1 1 calc R
H30B H 0.4185 1.1046 0.1990 0.048 Uiso 1 1 calc R
C26 C 0.9032(2) 0.7873(3) 0.10300(17) 0.0431(8) Uani 1 1 d .
H26A H 0.9383 0.8506 0.1257 0.065 Uiso 1 1 calc R
H26B H 0.8927 0.7969 0.0520 0.065 Uiso 1 1 calc R
H26C H 0.9408 0.7205 0.1157 0.065 Uiso 1 1 calc R
C10 C 0.6611(2) 1.3890(3) 0.25172(19) 0.0511(10) Uani 1 1 d .
H10A H 0.6765 1.4650 0.2416 0.077 Uiso 1 1 calc R
H10B H 0.6618 1.3808 0.3021 0.077 Uiso 1 1 calc R
H10C H 0.5972 1.3706 0.2259 0.077 Uiso 1 1 calc R
C23 C 1.0021(2) 0.9525(3) 0.39527(18) 0.0481(9) Uani 1 1 d .
H23A H 1.0205 0.8872 0.4239 0.072 Uiso 1 1 calc R
H23B H 1.0202 1.0184 0.4234 0.072 Uiso 1 1 calc R
H23C H 1.0352 0.9522 0.3549 0.072 Uiso 1 1 calc R
C9 C 0.7355(2) 1.3122(2) 0.22926(15) 0.0298(7) Uani 1 1 d .
H9 H 0.7230 1.2368 0.2457 0.036 Uiso 1 1 calc R
C20 C 0.86364(18) 0.8531(2) 0.32347(14) 0.0250(6) Uani 1 1 d .
C19 C 0.85902(19) 0.7495(2) 0.35297(15) 0.0282(6) Uani 1 1 d .
H19 H 0.8727 0.7416 0.4025 0.034 Uiso 1 1 calc R
B1 B 0.7666(2) 1.0373(2) 0.18847(16) 0.0212(7) Uani 1 1 d .
C16 C 0.82100(18) 0.7689(2) 0.20715(14) 0.0243(6) Uani 1 1 d .
C25 C 0.7483(2) 0.6836(2) 0.08901(16) 0.0361(7) Uani 1 1 d .
H25A H 0.7853 0.6155 0.0973 0.054 Uiso 1 1 calc R
H25B H 0.7350 0.6993 0.0387 0.054 Uiso 1 1 calc R
H25C H 0.6877 0.6755 0.1063 0.054 Uiso 1 1 calc R
C24 C 0.8059(2) 0.7775(2) 0.12745(15) 0.0289(7) Uani 1 1 d .
H24 H 0.7696 0.8468 0.1138 0.035 Uiso 1 1 calc R
C18 C 0.8349(2) 0.6582(2) 0.31158(16) 0.0306(7) Uani 1 1 d .
H18 H 0.8308 0.5885 0.3328 0.037 Uiso 1 1 calc R
C8 C 0.73059(18) 1.3072(2) 0.15075(15) 0.0253(6) Uani 1 1 d .
C21 C 0.8930(2) 0.9522(2) 0.36945(15) 0.0333(7) Uani 1 1 d .
H21 H 0.8759 1.0195 0.3405 0.040 Uiso 1 1 calc R
C7 C 0.6876(2) 1.3891(2) 0.10627(19) 0.0406(8) Uani 1 1 d .
H7 H 0.6585 1.4496 0.1253 0.049 Uiso 1 1 calc R
C28 C 0.4566(2) 1.2423(3) 0.0689(2) 0.0599(11) Uani 1 1 d .
H28A H 0.4903 1.3129 0.0803 0.072 Uiso 1 1 calc R
H28B H 0.4209 1.2453 0.0202 0.072 Uiso 1 1 calc R
C17 C 0.8166(2) 0.6677(2) 0.23952(15) 0.0288(7) Uani 1 1 d .
H17 H 0.8009 0.6041 0.2116 0.035 Uiso 1 1 calc R
C22 C 0.8407(2) 0.9574(3) 0.43219(16) 0.0456(9) Uani 1 1 d .
H22A H 0.7714 0.9519 0.4157 0.068 Uiso 1 1 calc R
H22B H 0.8554 1.0271 0.4568 0.068 Uiso 1 1 calc R
H22C H 0.8620 0.8965 0.4642 0.068 Uiso 1 1 calc R
C3 C 0.77150(18) 1.2188(2) 0.11995(14) 0.0224(6) Uani 1 1 d .
C2 C 0.9318(2) 1.0189(2) 0.21078(16) 0.0271(7) Uani 1 1 d .
C1 C 0.91296(19) 1.1144(2) 0.17861(16) 0.0278(7) Uani 1 1 d .
H2 H 0.9873(19) 0.988(2) 0.2270(13) 0.017(7) Uiso 1 1 d .
H1 H 0.9535(19) 1.164(2) 0.1653(13) 0.023(7) Uiso 1 1 d .

loop_
_atom_site_aniso_label
_atom_site_aniso_U_11
_atom_site_aniso_U_22
_atom_site_aniso_U_33
_atom_site_aniso_U_23
_atom_site_aniso_U_13
_atom_site_aniso_U_12
Br1 0.02819(17) 0.03226(17) 0.0672(3) -0.01396(16) 0.01343(16) -0.00975(14)
Al1 0.0179(4) 0.0245(4) 0.0306(5) 0.0013(4) 0.0072(4) -0.0014(3)
O1 0.0182(9) 0.0318(11) 0.0321(12) 0.0000(9) 0.0068(8) 0.0035(8)
N1 0.0177(11) 0.0213(12) 0.0252(13) -0.0004(10) 0.0061(10) -0.0004(9)
C27 0.0315(17) 0.050(2) 0.0283(18) 0.0031(15) 0.0008(13) 0.0005(15)
Br2 0.03559(19) 0.0700(2) 0.03211(18) 0.00633(17) 0.01435(14) -0.00008(17)
N2 0.0186(11) 0.0194(11) 0.0285(13) -0.0005(10) 0.0063(10) -0.0022(9)
C11 0.0340(17) 0.0436(19) 0.0380(19) -0.0145(15) 0.0025(14) -0.0010(15)
C4 0.0331(17) 0.0431(19) 0.0279(17) -0.0008(15) 0.0095(14) -0.0169(15)
C12 0.046(2) 0.071(2) 0.034(2) -0.0237(18) 0.0209(16) -0.0232(18)
C13 0.079(3) 0.125(4) 0.077(3) -0.044(3) 0.054(3) -0.043(3)
C14 0.067(3) 0.107(4) 0.086(3) -0.060(3) 0.026(3) -0.034(3)
C6 0.051(2) 0.051(2) 0.060(3) 0.032(2) -0.0077(19) -0.0103(19)
C5 0.057(2) 0.068(3) 0.0283(19) 0.0161(19) 0.0029(17) -0.022(2)
C29 0.038(2) 0.050(2) 0.076(3) -0.009(2) 0.0028(19) 0.0145(17)
C15 0.0146(13) 0.0196(13) 0.0310(16) 0.0006(12) 0.0049(11) 0.0014(11)
C30 0.0275(16) 0.0341(18) 0.062(2) 0.0031(16) 0.0194(16) 0.0077(14)
C26 0.047(2) 0.049(2) 0.0366(19) -0.0116(16) 0.0179(16) -0.0111(17)
C10 0.0356(19) 0.053(2) 0.069(3) -0.0247(19) 0.0220(18) -0.0061(16)
C23 0.043(2) 0.051(2) 0.047(2) -0.0126(17) 0.0014(17) -0.0131(17)
C9 0.0306(16) 0.0238(15) 0.0370(18) -0.0072(13) 0.0111(14) -0.0028(13)
C20 0.0189(14) 0.0255(15) 0.0308(17) -0.0025(13) 0.0046(12) 0.0046(12)
C19 0.0262(15) 0.0317(16) 0.0264(16) 0.0024(13) 0.0033(12) 0.0035(13)
B1 0.0207(15) 0.0200(16) 0.0238(17) -0.0041(13) 0.0062(13) 0.0009(13)
C16 0.0173(14) 0.0248(15) 0.0313(17) -0.0018(13) 0.0057(12) 0.0016(11)
C25 0.0356(17) 0.0342(17) 0.0373(19) -0.0095(15) 0.0033(14) 0.0025(14)
C24 0.0336(16) 0.0236(15) 0.0300(17) -0.0034(13) 0.0069(13) 0.0026(13)
C18 0.0276(15) 0.0238(16) 0.0413(19) 0.0065(14) 0.0086(14) 0.0015(12)
C8 0.0204(14) 0.0219(14) 0.0333(17) 0.0015(13) 0.0036(12) -0.0064(12)
C21 0.0414(18) 0.0297(16) 0.0270(17) -0.0041(13) 0.0006(14) 0.0031(14)
C7 0.0370(18) 0.0228(16) 0.060(2) 0.0065(16) 0.0025(17) -0.0031(14)
C28 0.042(2) 0.072(3) 0.063(3) 0.025(2) 0.0014(19) 0.0166(19)
C17 0.0309(16) 0.0202(15) 0.0352(18) -0.0028(13) 0.0052(13) -0.0003(12)
C22 0.047(2) 0.053(2) 0.0345(19) -0.0167(16) 0.0009(16) 0.0082(17)
C3 0.0197(13) 0.0227(14) 0.0252(16) 0.0026(12) 0.0050(12) -0.0078(12)
C2 0.0147(14) 0.0272(16) 0.0392(18) -0.0039(14) 0.0043(12) 0.0009(13)
C1 0.0184(14) 0.0245(16) 0.0424(19) -0.0003(14) 0.0104(13) -0.0058(13)

loop_
_atom_type_symbol
_atom_type_description
_atom_type_scat_dispersion_real
_atom_type_scat_dispersion_imag
_atom_type_scat_source
C C 0.0033 0.0016 'International Tables Vol C Tables 4.2.6.8 and 6.1.1.4'
H H 0.0000 0.0000 'International Tables Vol C Tables 4.2.6.8 and 6.1.1.4'
B B 0.0013 0.0007 'International Tables Vol C Tables 4.2.6.8 and 6.1.1.4'
N N 0.0061 0.0033 'International Tables Vol C Tables 4.2.6.8 and 6.1.1.4'
Al Al 0.0645 0.0514 'International Tables Vol C Tables 4.2.6.8 and 6.1.1.4'
Br Br -0.2901 2.4595 'International Tables Vol C Tables 4.2.6.8 and 6.1.1.4'
O O 0.0106 0.0060 'International Tables Vol C Tables 4.2.6.8 and 6.1.1.4'

loop_
_geom_angle_atom_site_label_1
_geom_angle_atom_site_label_2
_geom_angle_atom_site_label_3
_geom_angle
O1 Al1 B1 113.79(10)
O1 Al1 Br2 100.51(6)
B1 Al1 Br2 111.91(9)
O1 Al1 Br1 100.19(7)
B1 Al1 Br1 117.98(9)
Br2 Al1 Br1 110.57(3)
C27 O1 C30 108.5(2)
C27 O1 Al1 121.61(15)
C30 O1 Al1 125.50(17)
C1 N1 C3 121.5(2)
C1 N1 B1 108.9(2)
C3 N1 B1 128.9(2)
O1 C27 C28 103.3(2)
C2 N2 C15 121.7(2)
C2 N2 B1 109.1(2)
C15 N2 B1 129.2(2)
C5 C4 C3 117.6(3)
C5 C4 C12 121.0(3)
C3 C4 C12 121.4(3)
C14 C12 C4 111.4(3)
C14 C12 C13 111.5(3)
C4 C12 C13 111.3(3)
C5 C6 C7 120.5(3)
C6 C5 C4 121.2(3)
C28 C29 C30 105.5(3)
C16 C15 C20 121.5(2)
C16 C15 N2 119.1(2)
C20 C15 N2 119.4(2)
O1 C30 C29 105.3(2)
C8 C9 C10 113.5(3)
C8 C9 C11 110.3(2)
C10 C9 C11 109.7(2)
C19 C20 C15 117.9(2)
C19 C20 C21 120.6(3)
C15 C20 C21 121.5(2)
C18 C19 C20 121.2(3)
N2 B1 N1 103.4(2)
N2 B1 Al1 125.80(19)
N1 B1 Al1 130.4(2)
C17 C16 C15 118.1(3)
C17 C16 C24 120.6(2)
C15 C16 C24 121.3(2)
C25 C24 C16 114.3(2)
C25 C24 C26 109.8(2)
C16 C24 C26 110.1(2)
C17 C18 C19 120.2(3)
C7 C8 C3 117.2(3)
C7 C8 C9 122.2(3)
C3 C8 C9 120.6(2)
C20 C21 C22 112.3(2)
C20 C21 C23 110.5(2)
C22 C21 C23 109.8(3)
C6 C7 C8 121.3(3)
C29 C28 C27 103.7(3)
C18 C17 C16 121.1(3)
C4 C3 C8 122.3(3)
C4 C3 N1 118.5(2)
C8 C3 N1 119.1(2)
C1 C2 N2 109.3(3)
C2 C1 N1 109.4(2)

loop_
_geom_bond_atom_site_label_1
_geom_bond_atom_site_label_2
_geom_bond_distance
Br1 Al1 2.3199(9)
Al1 O1 1.8798(19)
Al1 B1 2.113(3)
Al1 Br2 2.3168(9)
O1 C27 1.477(3)
O1 C30 1.487(3)
N1 C1 1.403(3)
N1 C3 1.432(3)
N1 B1 1.438(4)
C27 C28 1.511(4)
N2 C2 1.402(3)
N2 C15 1.436(3)
N2 B1 1.437(4)
C11 C9 1.535(4)
C4 C5 1.392(5)
C4 C3 1.400(4)
C4 C12 1.523(4)
C12 C14 1.515(5)
C12 C13 1.531(4)
C6 C5 1.366(5)
C6 C7 1.380(5)
C29 C28 1.479(5)
C29 C30 1.497(5)
C15 C16 1.407(4)
C15 C20 1.407(4)
C26 C24 1.537(4)
C10 C9 1.528(4)
C23 C21 1.538(4)
C9 C8 1.513(4)
C20 C19 1.393(4)
C20 C21 1.516(4)
C19 C18 1.381(4)
C16 C17 1.391(4)
C16 C24 1.526(4)
C25 C24 1.523(4)
C18 C17 1.381(4)
C8 C7 1.389(4)
C8 C3 1.405(4)
C21 C22 1.531(4)
C2 C1 1.326(4)
